data_7249799
loop_
_publ_author_name
'Sobczak, Paulina'
'Siera\'nski, Tomasz'
'\'Swi\;atkowski, Marcin'
'Trz\;esowska-Kruszy\'nska, Agata'
'Koli\'nska, Jolanta'

_publ_section_title
;
 Unraveling the structure--property relationships in fluorescent
 phenylhydrazones: the role of substituents and molecular interactions
;
_journal_issue 3
_journal_name_full 'RSC Advances'
_journal_page_first 1514
_journal_page_last 1526
_journal_paper_doi 10.1039/D4RA07856J
_journal_volume 15
_journal_year 2025
_chemical_formula_moiety 'C14 H12 Cl2 N2 O'
_chemical_formula_sum 'C14 H12 Cl2 N2 O'
_chemical_formula_weight 295.16
_space_group_crystal_system monoclinic
_space_group_IT_number 14
_space_group_name_Hall '-P 2ybc'
_space_group_name_H-M_alt 'P 1 21/c 1'
_atom_sites_solution_hydrogens mixed
_atom_sites_solution_primary dual
_audit_creation_date 2023-12-07
_audit_creation_method
;
Olex2 1.5-ac5-024
(compiled 2022.04.12 svn.rca3783a0 for Rigaku Oxford Diffraction, GUI svn.r6498)
;
_audit_update_record
;
2024-04-23 deposited with the CCDC.	2025-01-10 downloaded from the CCDC.
;
_cell_angle_alpha 90
_cell_angle_beta 93.5470(10)
_cell_angle_gamma 90
_cell_formula_units_Z 4
_cell_length_a 4.61560(10)
_cell_length_b 9.49270(10)
_cell_length_c 30.1240(4)
_cell_measurement_reflns_used 10469
_cell_measurement_temperature 99.9(5)
_cell_measurement_theta_max 79.2640
_cell_measurement_theta_min 2.9230
_cell_volume 1317.34(4)
_computing_cell_refinement 'CrysAlisPro 1.171.42.68a (Rigaku OD, 2022)'
_computing_data_collection 'CrysAlisPro 1.171.42.68a (Rigaku OD, 2022)'
_computing_data_reduction 'CrysAlisPro 1.171.42.68a (Rigaku OD, 2022)'
_computing_molecular_graphics 'Olex2 1.5-ac5-024 (Dolomanov et al., 2009)'
_computing_publication_material 'Olex2 1.5-ac5-024 (Dolomanov et al., 2009)'
_computing_structure_refinement 'SHELXL 2018/3 (Sheldrick, 2015)'
_computing_structure_solution 'SHELXT 2018/2 (Sheldrick, 2018)'
_diffrn_ambient_environment N~2~
_diffrn_ambient_temperature 99.9(5)
_diffrn_detector 'Hybrid Pixel Array Detector'
_diffrn_detector_area_resol_mean 5.8140
_diffrn_detector_type 'Pilatus 300K'
_diffrn_measured_fraction_theta_full 1.000
_diffrn_measured_fraction_theta_max 0.945
_diffrn_measurement_details
;
List of Runs (angles in degrees, time in seconds):

  # Type    Start    End  Width  t~exp~   \w     \q     \k     \f   Frames
#--------------------------------------------------------------------------
  1  \w    -27.00  20.00   0.50    0.25    --   48.87 -19.00 120.00   94
  2  \w    -27.00  20.00   0.50    0.25    --   48.87 -19.00   0.00   94
  3  \w    -27.00  20.00   0.50    0.25    --   48.87 -19.00 -60.00   94
  4  \w     41.00 113.00   0.50    0.50    --  110.00-125.00-150.00  144
  5  \w     41.00 113.00   0.50    0.50    --  110.00-125.00-120.00  144
  6  \w     41.00 106.00   0.50    0.50    --  110.00 -99.00 120.00  130
  7  \w     38.00  66.00   0.50    0.50    --  110.00 -57.00  30.00   56
  8  \w     38.00  66.00   0.50    0.50    --  110.00 -57.00  90.00   56
  9  \w     38.00  66.00   0.50    0.50    --  110.00 -57.00 -30.00   56
 10  \w     38.00  66.00   0.50    0.50    --  110.00 -57.00 -60.00   56
 11  \w     38.00  66.00   0.50    0.50    --  110.00 -57.00-150.00   56
 12  \w     25.00 114.00   0.50    0.25    --   48.87  77.00-120.00  178
 13  \w    -41.00  27.00   0.50    0.25    --  -48.87  38.00-150.00  136
 14  \w    -20.00  27.00   0.50    0.25    --  -48.87  19.00 -90.00   94
 15  \w     25.00  76.00   0.50    0.25    --   48.87  77.00 -30.00  102
 16  \w     86.00 176.00   0.50    0.50    --  110.00  77.00 -30.00  180
 17  \w    -20.00  27.00   0.50    0.25    --  -48.87  19.00 150.00   94
 18  \w   -160.00 -16.00   0.50    0.50    --  -88.50   0.00   0.00  288
 19  \w    -41.00 -13.00   0.50    0.50    --  -88.50  38.00  90.00   56
 20  \w    -41.00 -13.00   0.50    0.50    --  -88.50  38.00 -30.00   56
 21  \w    -41.00 -13.00   0.50    0.50    --  -88.50  38.00 -60.00   56
 22  \w    -41.00 -13.00   0.50    0.50    --  -88.50  38.00 -90.00   56
 23  \w    -41.00 -13.00   0.50    0.50    --  -88.50  38.00-180.00   56
 24  \w    -41.00 -13.00   0.50    0.50    --  -88.50  38.00 120.00   56
 25  \w    -41.00 -13.00   0.50    0.50    --  -88.50  38.00 150.00   56
 26  \w   -114.00 -25.00   0.50    0.25    --  -48.87 -77.00 150.00  178
 27  \w    -87.00 -19.00   0.50    0.50    --  -88.50 125.00-180.00  136
;
_diffrn_measurement_device 'four-circle diffractometer'
_diffrn_measurement_device_type 'XtaLAB Synergy, Dualflex, Pilatus 300K'
_diffrn_measurement_method '\w scans'
_diffrn_orient_matrix_type 'CrysAlisPro convention (1999,Acta A55,543-557)'
_diffrn_orient_matrix_UB_11 -0.0533462000
_diffrn_orient_matrix_UB_12 0.1485625000
_diffrn_orient_matrix_UB_13 -0.0193904000
_diffrn_orient_matrix_UB_21 -0.2369152000
_diffrn_orient_matrix_UB_22 0.0250466000
_diffrn_orient_matrix_UB_23 0.0329886000
_diffrn_orient_matrix_UB_31 0.2299246000
_diffrn_orient_matrix_UB_32 0.0602920000
_diffrn_orient_matrix_UB_33 0.0340786000
_diffrn_radiation_monochromator mirror
_diffrn_radiation_probe x-ray
_diffrn_radiation_type 'Cu K\a'
_diffrn_radiation_wavelength 1.54184
_diffrn_reflns_av_R_equivalents 0.0261
_diffrn_reflns_av_unetI/netI 0.0176
_diffrn_reflns_Laue_measured_fraction_full 1.000
_diffrn_reflns_Laue_measured_fraction_max 0.945
_diffrn_reflns_limit_h_max 5
_diffrn_reflns_limit_h_min -4
_diffrn_reflns_limit_k_max 11
_diffrn_reflns_limit_k_min -11
_diffrn_reflns_limit_l_max 38
_diffrn_reflns_limit_l_min -32
_diffrn_reflns_number 13626
_diffrn_reflns_point_group_measured_fraction_full 1.000
_diffrn_reflns_point_group_measured_fraction_max 0.945
_diffrn_reflns_theta_full 67.684
_diffrn_reflns_theta_max 79.429
_diffrn_reflns_theta_min 2.939
_diffrn_source 'micro-focus sealed X-ray tube'
_diffrn_source_type 'PhotonJet (Cu) X-ray Source'
_exptl_absorpt_coefficient_mu 4.371
_exptl_absorpt_correction_T_max 0.836
_exptl_absorpt_correction_T_min 0.335
_exptl_absorpt_correction_type analytical
_exptl_absorpt_process_details
;
CrysAlisPro 1.171.42.68a (Rigaku Oxford Diffraction, 2022)
Analytical numeric absorption correction using a multifaceted crystal
model based on expressions derived by R.C. Clark & J.S. Reid.
(Clark, R. C. & Reid, J. S. (1995). Acta Cryst. A51, 887-897)
Empirical absorption correction using spherical harmonics,
implemented in SCALE3 ABSPACK scaling algorithm.
;
_exptl_crystal_colour orange
_exptl_crystal_colour_primary orange
_exptl_crystal_density_diffrn 1.488
_exptl_crystal_description block
_exptl_crystal_F_000 608
_exptl_crystal_size_max 0.36
_exptl_crystal_size_mid 0.09
_exptl_crystal_size_min 0.05
_refine_diff_density_max 0.221
_refine_diff_density_min -0.208
_refine_diff_density_rms 0.047
_refine_ls_extinction_method none
_refine_ls_goodness_of_fit_ref 1.086
_refine_ls_hydrogen_treatment mixed
_refine_ls_matrix_type full
_refine_ls_number_parameters 176
_refine_ls_number_reflns 2694
_refine_ls_number_restraints 0
_refine_ls_restrained_S_all 1.086
_refine_ls_R_factor_all 0.0249
_refine_ls_R_factor_gt 0.0240
_refine_ls_shift/su_max 0.001
_refine_ls_shift/su_mean 0.000
_refine_ls_structure_factor_coef Fsqd
_refine_ls_weighting_details 'w=1/[\s^2^(Fo^2^)+(0.0344P)^2^+0.4026P] where P=(Fo^2^+2Fc^2^)/3'
_refine_ls_weighting_scheme calc
_refine_ls_wR_factor_gt 0.0659
_refine_ls_wR_factor_ref 0.0664
_reflns_Friedel_coverage 0.000
_reflns_number_gt 2584
_reflns_number_total 2694
_reflns_threshold_expression 'I > 2\s(I)'
_cod_data_source_file d4ra07856j2.cif
_cod_data_source_block ps_dok69
_cod_database_code 7249799
_shelx_shelxl_version_number 2018/3
_chemical_oxdiff_formula 'C14 H12 N2 O1 Cl2'
_shelx_space_group_comment
;
The symmetry employed for this shelxl refinement is uniquely defined
by the following loop, which should always be used as a source of
symmetry information in preference to the above space-group names.
They are only intended as comments.
;
_shelx_estimated_absorpt_t_max 0.811
_shelx_estimated_absorpt_t_min 0.302
_olex2_refinement_description
;
1. Fixed Uiso
 At 1.2 times of:
  All C(H) groups, All N(H) groups
 At 1.5 times of:
  All C(H,H,H) groups
2.a Aromatic/amide H refined with riding coordinates:
 C13(H13), C3(H3), C4(H4), C8(H8), C10(H10), C11(H11), C7(H7), C6(H6)
2.b Idealised Me refined as rotating group:
 C1(H1A,H1B,H1C)
;
_olex2_submission_special_instructions 'No special instructions were received'
_oxdiff_exptl_absorpt_empirical_details
;
Empirical correction (ABSPACK) includes:
- Absorption correction using spherical harmonics
- Frame scaling
;
_oxdiff_exptl_absorpt_empirical_full_max 1.811
_oxdiff_exptl_absorpt_empirical_full_min 0.451

loop_
_space_group_symop_operation_xyz
'x, y, z'
'-x, y+1/2, -z+1/2'
'-x, -y, -z'
'x, -y-1/2, z-1/2'

loop_
_atom_site_label
_atom_site_type_symbol
_atom_site_fract_x
_atom_site_fract_y
_atom_site_fract_z
_atom_site_U_iso_or_equiv
_atom_site_adp_type
_atom_site_occupancy
_atom_site_site_symmetry_order
_atom_site_calc_flag
_atom_site_refinement_flags_posn
_atom_site_refinement_flags_adp
_atom_site_refinement_flags_occupancy
_atom_site_disorder_assembly
_atom_site_disorder_group
Cl2 Cl 0.88327(6) 0.52561(3) 0.56348(2) 0.02257(9) Uani 1 1 d . . . . .
Cl1 Cl 0.27119(7) 0.12895(3) 0.47249(2) 0.02706(10) Uani 1 1 d . . . . .
O1 O -0.11887(19) 0.39151(9) 0.86743(3) 0.02387(19) Uani 1 1 d . . . . .
N2 N 0.4068(2) 0.41039(10) 0.67643(3) 0.0187(2) Uani 1 1 d . . . . .
N1 N 0.4608(2) 0.48912(11) 0.71363(3) 0.0206(2) Uani 1 1 d . . . . .
H1 H 0.625(3) 0.5305(16) 0.7181(5) 0.025 Uiso 1 1 d . U . . .
C9 C 0.5202(2) 0.34570(12) 0.60340(4) 0.0171(2) Uani 1 1 d . . . . .
C14 C 0.6423(2) 0.38453(11) 0.56382(4) 0.0171(2) Uani 1 1 d . . . . .
C5 C 0.3063(2) 0.45969(12) 0.75133(4) 0.0178(2) Uani 1 1 d . . . . .
C13 C 0.5712(2) 0.31834(12) 0.52363(4) 0.0196(2) Uani 1 1 d . . . . .
H13 H 0.656342 0.347324 0.497210 0.023 Uiso 1 1 calc R U . . .
C3 C -0.0365(2) 0.32238(12) 0.79090(4) 0.0190(2) Uani 1 1 d . . . . .
H3 H -0.168883 0.245891 0.791580 0.023 Uiso 1 1 calc R U . . .
C4 C 0.1113(2) 0.34815(12) 0.75268(4) 0.0187(2) Uani 1 1 d . . . . .
H4 H 0.078638 0.289119 0.727397 0.022 Uiso 1 1 calc R U . . .
C8 C 0.5820(2) 0.42206(12) 0.64518(4) 0.0191(2) Uani 1 1 d . . . . .
H8 H 0.749975 0.479623 0.649092 0.023 Uiso 1 1 calc R U . . .
C2 C 0.0099(2) 0.40874(12) 0.82805(4) 0.0188(2) Uani 1 1 d . . . . .
C10 C 0.3254(2) 0.23182(12) 0.60104(4) 0.0195(2) Uani 1 1 d . . . . .
H10 H 0.241987 0.201014 0.627405 0.023 Uiso 1 1 calc R U . . .
C12 C 0.3730(3) 0.20904(12) 0.52295(4) 0.0199(2) Uani 1 1 d . . . . .
C11 C 0.2517(3) 0.16340(12) 0.56149(4) 0.0212(2) Uani 1 1 d . . . . .
H11 H 0.120182 0.086342 0.560658 0.025 Uiso 1 1 calc R U . . .
C7 C 0.2021(3) 0.52169(12) 0.82638(4) 0.0207(2) Uani 1 1 d . . . . .
H7 H 0.232575 0.581632 0.851484 0.025 Uiso 1 1 calc R U . . .
C6 C 0.3486(2) 0.54730(12) 0.78858(4) 0.0198(2) Uani 1 1 d . . . . .
H6 H 0.478687 0.624708 0.787853 0.024 Uiso 1 1 calc R U . . .
C1 C -0.3006(3) 0.27105(13) 0.87113(4) 0.0252(3) Uani 1 1 d . . . . .
H1A H -0.464967 0.277183 0.849006 0.038 Uiso 1 1 calc R U . . .
H1B H -0.373010 0.267692 0.901020 0.038 Uiso 1 1 calc R U . . .
H1C H -0.188800 0.185517 0.865913 0.038 Uiso 1 1 calc R U . . .

loop_
_atom_site_aniso_label
_atom_site_aniso_U_11
_atom_site_aniso_U_22
_atom_site_aniso_U_33
_atom_site_aniso_U_23
_atom_site_aniso_U_13
_atom_site_aniso_U_12
Cl2 0.02324(16) 0.02212(16) 0.02225(15) 0.00211(10) 0.00055(11) -0.00783(10)
Cl1 0.04064(19) 0.02086(16) 0.01954(15) -0.00311(10) 0.00067(12) -0.00760(12)
O1 0.0274(4) 0.0257(4) 0.0189(4) -0.0029(3) 0.0046(3) 0.0003(3)
N2 0.0205(5) 0.0179(5) 0.0175(4) -0.0005(4) -0.0016(4) 0.0018(4)
N1 0.0207(5) 0.0221(5) 0.0189(5) -0.0028(4) 0.0000(4) -0.0039(4)
C9 0.0163(5) 0.0154(5) 0.0193(5) 0.0016(4) -0.0005(4) 0.0030(4)
C14 0.0153(5) 0.0139(5) 0.0220(5) 0.0025(4) -0.0002(4) -0.0001(4)
C5 0.0166(5) 0.0178(5) 0.0186(5) 0.0000(4) -0.0018(4) 0.0030(4)
C13 0.0210(6) 0.0186(6) 0.0192(5) 0.0030(4) 0.0024(4) 0.0016(4)
C3 0.0180(5) 0.0182(5) 0.0205(5) -0.0013(4) -0.0016(4) 0.0007(4)
C4 0.0193(5) 0.0182(5) 0.0183(5) -0.0031(4) -0.0020(4) 0.0022(4)
C8 0.0183(5) 0.0183(5) 0.0203(5) 0.0023(4) -0.0006(4) 0.0000(4)
C2 0.0178(5) 0.0205(6) 0.0180(5) -0.0007(4) 0.0000(4) 0.0052(4)
C10 0.0207(6) 0.0182(5) 0.0197(5) 0.0037(4) 0.0023(4) -0.0003(4)
C12 0.0245(6) 0.0159(5) 0.0189(5) -0.0012(4) -0.0009(4) 0.0009(4)
C11 0.0240(6) 0.0155(5) 0.0238(6) 0.0021(5) 0.0001(4) -0.0033(5)
C7 0.0222(6) 0.0190(6) 0.0203(5) -0.0053(4) -0.0030(4) 0.0029(4)
C6 0.0191(6) 0.0171(5) 0.0227(6) -0.0020(4) -0.0021(4) 0.0002(4)
C1 0.0262(6) 0.0250(6) 0.0249(6) 0.0034(5) 0.0049(5) 0.0023(5)

loop_
_atom_type_symbol
_atom_type_description
_atom_type_scat_dispersion_real
_atom_type_scat_dispersion_imag
_atom_type_scat_source
C C 0.0181 0.0091 'International Tables Vol C Tables 4.2.6.8 and 6.1.1.4'
H H 0.0000 0.0000 'International Tables Vol C Tables 4.2.6.8 and 6.1.1.4'
Cl Cl 0.3639 0.7018 'International Tables Vol C Tables 4.2.6.8 and 6.1.1.4'
N N 0.0311 0.0180 'International Tables Vol C Tables 4.2.6.8 and 6.1.1.4'
O O 0.0492 0.0322 'International Tables Vol C Tables 4.2.6.8 and 6.1.1.4'

loop_
_exptl_crystal_face_index_h
_exptl_crystal_face_index_k
_exptl_crystal_face_index_l
_exptl_crystal_face_perp_dist
0 3 17 0.0412
0 -3 -17 0.0383
3 0 1 0.1680
-3 0 1 0.1898
0 -5 10 0.0266
0 5 -11 0.0219
0 6 7 0.0266
0 -6 -7 0.0324

loop_
_geom_angle_atom_site_label_1
_geom_angle_atom_site_label_2
_geom_angle_atom_site_label_3
_geom_angle
_geom_angle_site_symmetry_1
_geom_angle_site_symmetry_3
_geom_angle_publ_flag
C2 O1 C1 116.89(9) . . ?
C8 N2 N1 117.81(10) . . ?
N2 N1 H1 119.7(10) . . ?
N2 N1 C5 118.78(10) . . ?
C5 N1 H1 116.9(10) . . ?
C14 C9 C8 122.29(10) . . ?
C14 C9 C10 116.73(10) . . ?
C10 C9 C8 120.95(10) . . ?
C9 C14 Cl2 119.92(9) . . ?
C13 C14 Cl2 117.43(9) . . ?
C13 C14 C9 122.60(10) . . ?
C4 C5 N1 122.39(10) . . ?
C4 C5 C6 119.13(11) . . ?
C6 C5 N1 118.47(10) . . ?
C14 C13 H13 120.8 . . ?
C12 C13 C14 118.31(10) . . ?
C12 C13 H13 120.8 . . ?
C4 C3 H3 120.0 . . ?
C2 C3 H3 120.0 . . ?
C2 C3 C4 120.06(11) . . ?
C5 C4 C3 120.48(10) . . ?
C5 C4 H4 119.8 . . ?
C3 C4 H4 119.8 . . ?
N2 C8 C9 119.31(10) . . ?
N2 C8 H8 120.3 . . ?
C9 C8 H8 120.3 . . ?
O1 C2 C3 124.92(11) . . ?
O1 C2 C7 115.75(10) . . ?
C3 C2 C7 119.33(11) . . ?
C9 C10 H10 119.1 . . ?
C11 C10 C9 121.89(11) . . ?
C11 C10 H10 119.1 . . ?
C13 C12 Cl1 118.95(9) . . ?
C13 C12 C11 121.47(11) . . ?
C11 C12 Cl1 119.57(9) . . ?
C10 C11 C12 118.95(11) . . ?
C10 C11 H11 120.5 . . ?
C12 C11 H11 120.5 . . ?
C2 C7 H7 119.7 . . ?
C6 C7 C2 120.68(11) . . ?
C6 C7 H7 119.7 . . ?
C5 C6 H6 119.8 . . ?
C7 C6 C5 120.31(11) . . ?
C7 C6 H6 119.8 . . ?
O1 C1 H1A 109.5 . . ?
O1 C1 H1B 109.5 . . ?
O1 C1 H1C 109.5 . . ?
H1A C1 H1B 109.5 . . ?
H1A C1 H1C 109.5 . . ?
H1B C1 H1C 109.5 . . ?

loop_
_geom_bond_atom_site_label_1
_geom_bond_atom_site_label_2
_geom_bond_distance
_geom_bond_site_symmetry_2
_geom_bond_publ_flag
Cl2 C14 1.7412(11) . ?
Cl1 C12 1.7382(12) . ?
O1 C2 1.3691(14) . ?
O1 C1 1.4267(15) . ?
N2 N1 1.3571(14) . ?
N2 C8 1.2830(15) . ?
N1 H1 0.859(16) . ?
N1 C5 1.4058(15) . ?
C9 C14 1.3995(16) . ?
C9 C8 1.4651(16) . ?
C9 C10 1.4049(16) . ?
C14 C13 1.3854(16) . ?
C5 C4 1.3918(16) . ?
C5 C6 1.4007(16) . ?
C13 H13 0.9500 . ?
C13 C12 1.3824(16) . ?
C3 H3 0.9500 . ?
C3 C4 1.3959(16) . ?
C3 C2 1.3930(16) . ?
C4 H4 0.9500 . ?
C8 H8 0.9500 . ?
C2 C7 1.3946(17) . ?
C10 H10 0.9500 . ?
C10 C11 1.3807(16) . ?
C12 C11 1.3891(17) . ?
C11 H11 0.9500 . ?
C7 H7 0.9500 . ?
C7 C6 1.3812(17) . ?
C6 H6 0.9500 . ?
C1 H1A 0.9800 . ?
C1 H1B 0.9800 . ?
C1 H1C 0.9800 . ?

loop_
_geom_torsion_atom_site_label_1
_geom_torsion_atom_site_label_2
_geom_torsion_atom_site_label_3
_geom_torsion_atom_site_label_4
_geom_torsion
_geom_torsion_site_symmetry_1
_geom_torsion_site_symmetry_2
_geom_torsion_site_symmetry_3
_geom_torsion_site_symmetry_4
_geom_torsion_publ_flag
Cl2 C14 C13 C12 -177.94(9) . . . . ?
Cl1 C12 C11 C10 -177.33(9) . . . . ?
O1 C2 C7 C6 178.71(10) . . . . ?
N2 N1 C5 C4 3.44(16) . . . . ?
N2 N1 C5 C6 -175.75(10) . . . . ?
N1 N2 C8 C9 -176.07(9) . . . . ?
N1 C5 C4 C3 179.73(10) . . . . ?
N1 C5 C6 C7 -179.71(10) . . . . ?
C9 C14 C13 C12 -0.48(17) . . . . ?
C9 C10 C11 C12 -0.27(18) . . . . ?
C14 C9 C8 N2 159.78(11) . . . . ?
C14 C9 C10 C11 -1.57(17) . . . . ?
C14 C13 C12 Cl1 177.70(9) . . . . ?
C14 C13 C12 C11 -1.49(17) . . . . ?
C13 C12 C11 C10 1.87(18) . . . . ?
C3 C2 C7 C6 -0.82(17) . . . . ?
C4 C5 C6 C7 1.07(17) . . . . ?
C4 C3 C2 O1 -178.69(10) . . . . ?
C4 C3 C2 C7 0.79(17) . . . . ?
C8 N2 N1 C5 -168.37(10) . . . . ?
C8 C9 C14 Cl2 1.48(15) . . . . ?
C8 C9 C14 C13 -175.92(11) . . . . ?
C8 C9 C10 C11 176.34(11) . . . . ?
C2 C3 C4 C5 0.16(17) . . . . ?
C2 C7 C6 C5 -0.12(17) . . . . ?
C10 C9 C14 Cl2 179.36(8) . . . . ?
C10 C9 C14 C13 1.96(16) . . . . ?
C10 C9 C8 N2 -18.01(16) . . . . ?
C6 C5 C4 C3 -1.09(17) . . . . ?
C1 O1 C2 C3 3.79(16) . . . . ?
C1 O1 C2 C7 -175.71(10) . . . . ?

loop_
_exptl_oxdiff_crystal_face_indexfrac_h
_exptl_oxdiff_crystal_face_indexfrac_k
_exptl_oxdiff_crystal_face_indexfrac_l
_exptl_oxdiff_crystal_face_x
_exptl_oxdiff_crystal_face_y
_exptl_oxdiff_crystal_face_z
0.0753 3.1781 16.6825 0.1447 0.6121 0.7774
0.1093 -3.1910 -16.7241 -0.1556 -0.6575 -0.7372
2.9712 0.1597 1.2545 -0.1591 -0.6585 0.7355
-2.9928 0.2704 0.9987 0.1805 0.7488 -0.6378
-0.0726 -5.2032 10.4753 -0.9722 0.2324 0.0266
0.0575 5.1842 -10.5673 0.9720 -0.2324 -0.0343
-0.0435 5.7397 7.1148 0.7171 0.3888 0.5785
0.1697 -5.7977 -6.5890 -0.7426 -0.4028 -0.5351
